data_7047556
loop_
_publ_author_name
'Ko\<renkov\'a, Monika'
'Kreml\'a\<cek, V\'it'
'Erben, Milan'
'Jir\'asko, Robert'
'De Proft, Frank'
'Turek, Jan'
'Jambor, Roman'
'R\%u\<Zi\<cka, Ale\<s'
'C\'isa\<rov\'a, Ivana'
'Dost\'al, Libor'

_publ_section_title
;
 Heavier pnictinidene gold(i) complexes.
;
_journal_issue 41
_journal_name_full 'Dalton transactions (Cambridge, England : 2003)'
_journal_page_first 14503
_journal_page_last 14514
_journal_paper_doi 10.1039/c8dt03022g
_journal_volume 47
_journal_year 2018
_chemical_formula_moiety '2(C16 H23 As Au Cl2 N2), 2(C H2 Cl2)'
_chemical_formula_sum 'C34 H50 As2 Au2 Cl6 N4'
_chemical_formula_weight 1271.25
_space_group_crystal_system triclinic
_space_group_IT_number 2
_space_group_name_Hall '-P 1'
_space_group_name_H-M_alt 'P -1'
_symmetry_space_group_name_Hall '-P 1'
_symmetry_space_group_name_H-M 'P -1'
_atom_sites_solution_hydrogens geom
_audit_creation_method 'APEX3 v2016.5-0'
_audit_update_record
;
2018-09-04 deposited with the CCDC.
2018-09-14 downloaded from the CCDC.
;
_cell_angle_alpha 75.690(4)
_cell_angle_beta 88.784(3)
_cell_angle_gamma 88.826(3)
_cell_formula_units_Z 2
_cell_length_a 13.0572(12)
_cell_length_b 13.0875(14)
_cell_length_c 13.0867(14)
_cell_measurement_reflns_used 13015
_cell_measurement_temperature 150(2)
_cell_measurement_theta_max 30
_cell_measurement_theta_min 1
_cell_volume 2166.2(4)
_computing_cell_refinement 'APEX3 v2016.5-0 (Bruker AXS)'
_computing_data_collection 'Bruker Instrument Service vV6.2.3'
_computing_data_reduction 'SAINT V8.37A (Bruker AXS Inc., 2015)'
_computing_molecular_graphics 'Platon (Spek, 2009)'
_computing_publication_material 'Platon (Spek, 2009)'
_computing_structure_refinement 'SHELXL-2013 (Sheldrick, 2013)'
_computing_structure_solution 'XT, VERSION 2014/5'
_diffrn_ambient_temperature 150(2)
_diffrn_detector_area_resol_mean 10.4167
_diffrn_measured_fraction_theta_full 0.971
_diffrn_measured_fraction_theta_max 0.995
_diffrn_measurement_device_type 'Bruker D8 - Venture'
_diffrn_measurement_method '\f and \w scans to fill the Ewald sphere'
_diffrn_radiation_type MoK\a
_diffrn_radiation_wavelength 0.71073
_diffrn_reflns_av_unetI/netI 0.0439
_diffrn_reflns_Laue_measured_fraction_full 0.971
_diffrn_reflns_Laue_measured_fraction_max 0.995
_diffrn_reflns_point_group_measured_fraction_full 0.971
_diffrn_reflns_point_group_measured_fraction_max 0.995
_diffrn_reflns_theta_full 25.242
_diffrn_reflns_theta_max 30.747
_diffrn_reflns_theta_min 3.121
_diffrn_source 'sealed X-ray tube'
_exptl_absorpt_coefficient_mu 8.680
_exptl_absorpt_correction_type multi-scan
_exptl_absorpt_process_details
;
SADABS-2016/2 - Bruker AXS area detector
scaling and absorption correction
;
_exptl_crystal_colour colourless
_exptl_crystal_density_diffrn 1.949
_exptl_crystal_description block
_exptl_crystal_F_000 1216
_exptl_crystal_size_max 0.27
_exptl_crystal_size_mid 0.27
_exptl_crystal_size_min 0.25
_refine_diff_density_max 5.296
_refine_diff_density_min -6.221
_refine_diff_density_rms 0.364
_refine_ls_extinction_method none
_refine_ls_goodness_of_fit_ref 1.094
_refine_ls_hydrogen_treatment constr
_refine_ls_matrix_type full
_refine_ls_number_parameters 423
_refine_ls_number_reflns 13015
_refine_ls_number_restraints 12
_refine_ls_restrained_S_all 1.097
_refine_ls_R_factor_all 0.1297
_refine_ls_R_factor_gt 0.1227
_refine_ls_shift/su_max 0.001
_refine_ls_shift/su_mean 0.000
_refine_ls_structure_factor_coef Fsqd
_refine_ls_weighting_details 'w=1/[\s^2^(Fo^2^)+(0.1025P)^2^+129.0029P] where P=(Fo^2^+2Fc^2^)/3'
_refine_ls_weighting_scheme calc
_refine_ls_wR_factor_gt 0.3138
_refine_ls_wR_factor_ref 0.3189
_reflns_Friedel_coverage 0.000
_reflns_number_gt 12053
_reflns_number_total 13015
_reflns_threshold_expression 'I > 2\s(I)'
_cod_data_source_file c8dt03022g2.cif
_cod_data_source_block 1
_cod_depositor_comments 'Adding full bibliography for 7047556--7047562.cif.'
_cod_database_code 7047556
_shelx_space_group_comment
;
The symmetry employed for this shelxl refinement is uniquely defined
by the following loop, which should always be used as a source of
symmetry information in preference to the above space-group names.
They are only intended as comments.
;
_exptl_absorpt_special_details
;
The ratio of minimum to maximum
apparent transmission was 0.589
;
_shelxl_version_number 2013-4

loop_
_space_group_symop_operation_xyz
'x, y, z'
'-x, -y, -z'

loop_
_atom_site_label
_atom_site_type_symbol
_atom_site_fract_x
_atom_site_fract_y
_atom_site_fract_z
_atom_site_U_iso_or_equiv
_atom_site_adp_type
_atom_site_occupancy
_atom_site_site_symmetry_order
_atom_site_calc_flag
_atom_site_refinement_flags_posn
_atom_site_refinement_flags_adp
_atom_site_refinement_flags_occupancy
_atom_site_disorder_assembly
_atom_site_disorder_group
Au2 Au 0.30808(8) 0.85515(9) 0.45892(8) 0.0341(2) Uani 0.7 1 d . . P A 1
Cl5 Cl -0.1031(11) 0.6994(10) 0.5338(10) 0.113(4) Uani 1 1 d . U . . .
C9 C -0.026(3) 0.387(3) 0.732(2) 0.082(10) Uani 1 1 d . . . . .
H9A H -0.0646 0.3265 0.7274 0.123 Uiso 1 1 calc R U . . .
H9B H 0.0425 0.3647 0.7535 0.123 Uiso 1 1 calc R U . . .
H9C H -0.0236 0.4362 0.6642 0.123 Uiso 1 1 calc R U . . .
N1 N -0.0703(15) 0.3615(15) 0.9175(17) 0.046(5) Uani 1 1 d . . . B 1
C13 C 0.1964(18) 0.0176(17) 1.0645(16) 0.042(5) Uani 1 1 d . . . . .
C16 C 0.166(2) -0.005(2) 0.9613(17) 0.048(5) Uani 1 1 d . . . . .
H16A H 0.1016 -0.0406 0.9707 0.071 Uiso 1 1 calc R U . . .
H16B H 0.2175 -0.0488 0.9395 0.071 Uiso 1 1 calc R U . . .
H16C H 0.1594 0.0602 0.9084 0.071 Uiso 1 1 calc R U . . .
As2 As 0.4507 0.7398 0.4632 0.0354(5) Uani 0.7 1 d . . P A 1
C24 C 0.2915(17) 0.5280(15) 0.5612(17) 0.037(4) Uani 1 1 d . . . . .
As1 As 0.04065(18) 0.23162(19) 0.96843(17) 0.0352(5) Uani 0.9 1 d . . P B 1
C20 C 0.626(2) 0.720(2) 0.779(2) 0.050(6) Uani 1 1 d . . . . .
H20 H 0.6616 0.7164 0.8402 0.060 Uiso 1 1 calc R U . . .
Cl1 Cl 0.3226 0.4524 0.9515 0.0406(10) Uani 0.96 1 d . . P B 1
C11 C -0.187(3) 0.477(3) 0.786(3) 0.091(12) Uani 1 1 d . . . . .
H11A H -0.2151 0.5070 0.8412 0.136 Uiso 1 1 calc R U . . .
H11B H -0.2277 0.4191 0.7801 0.136 Uiso 1 1 calc R U . . .
H11C H -0.1871 0.5303 0.7207 0.136 Uiso 1 1 calc R U . . .
Cl2 Cl 0.1686(4) 0.9730(4) 0.4468(5) 0.0385(11) Uani 0.9 1 d . . P A 1
Cl4 Cl 0.5640(7) 0.3345(8) 0.8097(7) 0.077(2) Uani 1 1 d . . . . .
C25 C 0.335(2) 0.491(3) 0.470(3) 0.069(8) Uani 1 1 d . . . . .
H25A H 0.3968 0.4515 0.4906 0.104 Uiso 1 1 calc R U . . .
H25B H 0.3491 0.5508 0.4127 0.104 Uiso 1 1 calc R U . . .
H25C H 0.2860 0.4471 0.4483 0.104 Uiso 1 1 calc R U . . .
Cl6 Cl -0.0737(8) 0.8499(7) 0.3341(7) 0.075(2) Uani 1 1 d . . . . .
C32 C 0.646(2) 1.025(2) 0.304(2) 0.055(6) Uani 1 1 d . . . . .
H32A H 0.6067 1.0690 0.3397 0.082 Uiso 1 1 calc R U . . .
H32B H 0.6586 1.0631 0.2321 0.082 Uiso 1 1 calc R U . . .
H32C H 0.7096 1.0054 0.3388 0.082 Uiso 1 1 calc R U . . .
N4 N 0.5617(13) 0.8676(12) 0.4169(12) 0.031(3) Uani 1 1 d . . . A 1
C31 C 0.4813(19) 0.959(2) 0.2529(16) 0.050(6) Uani 1 1 d . . . . .
H31A H 0.4469 1.0062 0.2884 0.075 Uiso 1 1 calc R U . . .
H31B H 0.4398 0.8983 0.2575 0.075 Uiso 1 1 calc R U . . .
H31C H 0.4927 0.9942 0.1802 0.075 Uiso 1 1 calc R U . . .
N2 N 0.1152(14) 0.0922(14) 1.0864(13) 0.035(3) Uani 1 1 d . . . . .
C29 C 0.5842(18) 0.924(2) 0.3052(18) 0.045(5) Uani 1 1 d . . . . .
C30 C 0.639(2) 0.852(3) 0.2514(19) 0.061(7) Uani 1 1 d . . . . .
H30A H 0.5985 0.7907 0.2553 0.092 Uiso 1 1 calc R U . . .
H30B H 0.7035 0.8307 0.2851 0.092 Uiso 1 1 calc R U . . .
H30C H 0.6514 0.8873 0.1788 0.092 Uiso 1 1 calc R U . . .
N3 N 0.3700(14) 0.6034(14) 0.5845(16) 0.041(4) Uani 1 1 d . . . A 1
C6 C -0.0115(19) 0.1524(16) 1.1861(17) 0.039(4) Uani 1 1 d . . . . .
C2 C -0.1164(17) 0.2960(18) 1.0938(16) 0.038(4) Uani 1 1 d . . . . .
C14 C 0.201(3) -0.086(3) 1.149(2) 0.077(10) Uani 1 1 d . . . . .
H14A H 0.2182 -0.0724 1.2152 0.115 Uiso 1 1 calc R U . . .
H14B H 0.2532 -0.1314 1.1294 0.115 Uiso 1 1 calc R U . . .
H14C H 0.1363 -0.1199 1.1550 0.115 Uiso 1 1 calc R U . . .
C3 C -0.1796(18) 0.2894(19) 1.180(2) 0.049(5) Uani 1 1 d . . . . .
H3 H -0.2376 0.3326 1.1750 0.058 Uiso 1 1 calc R U . . .
C27 C 0.191(2) 0.591(2) 0.535(3) 0.072(9) Uani 1 1 d . . . . .
H27A H 0.1651 0.6112 0.5963 0.108 Uiso 1 1 calc R U . . .
H27B H 0.1415 0.5479 0.5125 0.108 Uiso 1 1 calc R U . . .
H27C H 0.2031 0.6529 0.4792 0.108 Uiso 1 1 calc R U . . .
Cl3 Cl 0.5926(14) 0.2072(13) 1.0201(12) 0.133(5) Uani 1 1 d . U . . .
C8 C -0.0771(19) 0.4394(19) 0.8129(17) 0.043(5) Uani 1 1 d . . . . .
C33 C 0.560(3) 0.328(3) 0.947(3) 0.086(11) Uani 1 1 d . . . . .
H33A H 0.6059 0.3798 0.9613 0.103 Uiso 1 1 calc R U . . .
H33B H 0.4909 0.3463 0.9667 0.103 Uiso 1 1 calc R U . . .
C10 C -0.012(3) 0.535(2) 0.816(3) 0.077(10) Uani 1 1 d . . . . .
H10A H -0.0416 0.5703 0.8655 0.116 Uiso 1 1 calc R U . . .
H10B H -0.0096 0.5822 0.7470 0.116 Uiso 1 1 calc R U . . .
H10C H 0.0563 0.5111 0.8368 0.116 Uiso 1 1 calc R U . . .
C15 C 0.2978(18) 0.075(2) 1.055(2) 0.051(6) Uani 1 1 d . . . . .
H15A H 0.3139 0.0888 1.1212 0.076 Uiso 1 1 calc R U . . .
H15B H 0.2922 0.1409 1.0021 0.076 Uiso 1 1 calc R U . . .
H15C H 0.3511 0.0324 1.0341 0.076 Uiso 1 1 calc R U . . .
C34 C -0.045(2) 0.812(2) 0.469(3) 0.060(7) Uani 1 1 d . . . . .
H34A H 0.0290 0.8024 0.4765 0.072 Uiso 1 1 calc R U . . .
H34B H -0.0655 0.8685 0.5017 0.072 Uiso 1 1 calc R U . . .
C26 C 0.275(2) 0.436(2) 0.654(2) 0.051(6) Uiso 1 1 d . . . . .
H26A H 0.2411 0.4597 0.7105 0.077 Uiso 1 1 calc R U . . .
H26B H 0.3395 0.4036 0.6782 0.077 Uiso 1 1 calc R U . . .
H26C H 0.2326 0.3849 0.6342 0.077 Uiso 1 1 calc R U . . .
C23 C 0.4097(17) 0.5868(17) 0.6731(19) 0.043(5) Uani 1 1 d . . . . .
H23 H 0.3894 0.5310 0.7284 0.052 Uiso 1 1 calc R U . A 1
C12 C 0.074(2) 0.077(2) 1.176(2) 0.057(7) Uani 1 1 d . . . . .
H12 H 0.0951 0.0232 1.2326 0.069 Uiso 1 1 calc R U . . .
C1 C -0.0349(19) 0.2281(18) 1.0943(16) 0.041(5) Uani 1 1 d . . . B 1
C5 C -0.074(2) 0.146(2) 1.2790(19) 0.050(6) Uani 1 1 d . . . . .
H5 H -0.0602 0.0959 1.3409 0.060 Uiso 1 1 calc R U . . .
C21 C 0.651(2) 0.793(2) 0.686(2) 0.058(7) Uani 1 1 d . . . . .
H21 H 0.7067 0.8362 0.6859 0.069 Uiso 1 1 calc R U . C 1
C17 C 0.5151(16) 0.7358(16) 0.5978(16) 0.036(4) Uani 1 1 d . . . A 1
C28 C 0.6167(18) 0.8735(16) 0.4920(17) 0.040(4) Uani 1 1 d . . . . .
H28 H 0.6687 0.9226 0.4822 0.047 Uiso 1 1 calc R U . A 1
C22 C 0.5984(17) 0.803(2) 0.594(2) 0.051(6) Uani 1 1 d . . . A 1
C18 C 0.4872(17) 0.6570(18) 0.6855(15) 0.039(4) Uani 1 1 d . . . A 1
C4 C -0.156(2) 0.216(2) 1.2758(19) 0.049(5) Uani 1 1 d . . . . .
H4 H -0.1946 0.2151 1.3364 0.059 Uiso 1 1 calc R U . . .
C7 C -0.1351(19) 0.369(2) 0.992(2) 0.052(6) Uani 1 1 d . . . . .
H7 H -0.1896 0.4170 0.9810 0.062 Uiso 1 1 calc R U . B 1
C19 C 0.546(2) 0.652(2) 0.779(2) 0.055(6) Uani 1 1 d . . . . .
H19 H 0.5303 0.6014 0.8405 0.065 Uiso 1 1 calc R U . A 1
Au2A Au 0.3129 0.8431 0.4399 0.0341(2) Uani 0.08 1 d . . P D 2
Au1 Au 0.18193(7) 0.34342(7) 0.96543(7) 0.0348(2) Uani 0.9 1 d . . P B 1
As2A As 0.4553 0.7248 0.4431 0.0354(5) Uani 0.08 1 d . . P D 2
Cl2A Cl 0.1708 0.9425 0.4182 0.0385(11) Uani 0.1 1 d . . P D 2
Au2B Au 0.3104 0.8634 0.4728 0.0341(2) Uani 0.22 1 d . . P E 3
As2B As 0.4511 0.7460 0.4800 0.0354(5) Uani 0.22 1 d . . P E 3
Au1A Au 0.2029 0.3209 0.9370 0.0348(2) Uani 0.06 1 d . . P F 2
Au1B Au 0.1960 0.3835 0.9914 0.0348(2) Uani 0.04 1 d . . P G 3
As1B As 0.0636 0.2826 0.9999 0.0352(5) Uani 0.04 1 d . . P G 3
As1A As 0.0528 0.1999 0.9183 0.0352(5) Uani 0.06 1 d . . P F 2
Cl1B Cl 0.3152 0.4860 1.0000 0.0406(10) Uani 0.04 1 d . . P G 3

loop_
_atom_site_aniso_label
_atom_site_aniso_U_11
_atom_site_aniso_U_22
_atom_site_aniso_U_33
_atom_site_aniso_U_23
_atom_site_aniso_U_13
_atom_site_aniso_U_12
Au2 0.0329(4) 0.0399(4) 0.0293(4) -0.0076(3) -0.0031(3) -0.0058(3)
Cl5 0.115(7) 0.104(6) 0.105(6) 0.010(5) -0.005(5) -0.056(6)
C9 0.10(3) 0.09(2) 0.049(16) -0.003(16) -0.010(17) 0.00(2)
N1 0.035(9) 0.037(9) 0.058(12) 0.003(8) -0.002(8) -0.015(7)
C13 0.041(11) 0.045(10) 0.033(9) 0.006(8) 0.000(8) -0.013(9)
C16 0.059(14) 0.060(13) 0.033(10) -0.029(9) -0.004(9) 0.016(11)
As2 0.0359(10) 0.0428(12) 0.0296(11) -0.0127(9) -0.0069(9) -0.0001(9)
C24 0.041(10) 0.028(8) 0.042(10) -0.010(7) -0.003(8) -0.005(7)
As1 0.0378(11) 0.0438(12) 0.0276(10) -0.0152(8) 0.0037(8) -0.0091(9)
C20 0.058(14) 0.044(12) 0.044(12) -0.005(9) -0.017(10) 0.001(10)
Cl1 0.036(2) 0.040(2) 0.046(3) -0.0118(19) -0.001(2) 0.000(2)
C11 0.08(2) 0.10(3) 0.07(2) 0.013(19) -0.032(19) 0.00(2)
Cl2 0.031(2) 0.037(2) 0.047(3) -0.009(2) -0.004(2) -0.0002(19)
Cl4 0.067(5) 0.084(5) 0.074(5) -0.010(4) -0.004(4) -0.017(4)
C25 0.043(14) 0.071(18) 0.10(2) -0.023(17) -0.004(14) -0.020(13)
Cl6 0.081(5) 0.067(4) 0.074(5) -0.008(4) -0.007(4) -0.008(4)
C32 0.065(16) 0.052(13) 0.044(12) -0.003(10) -0.013(11) -0.016(12)
N4 0.035(8) 0.027(7) 0.029(7) -0.001(6) -0.005(6) -0.005(6)
C31 0.052(13) 0.070(15) 0.025(9) -0.003(9) -0.007(8) -0.019(11)
N2 0.041(9) 0.039(8) 0.027(7) -0.010(6) -0.008(6) -0.015(7)
C29 0.038(11) 0.054(12) 0.038(10) -0.001(9) -0.006(8) -0.015(9)
C30 0.075(19) 0.077(18) 0.035(11) -0.019(12) 0.006(11) -0.018(15)
N3 0.037(9) 0.031(8) 0.051(10) -0.003(7) -0.009(7) -0.005(7)
C6 0.053(12) 0.030(8) 0.036(10) -0.012(7) -0.004(8) 0.003(8)
C2 0.038(10) 0.050(11) 0.029(9) -0.015(8) 0.002(7) 0.001(8)
C14 0.08(2) 0.09(2) 0.051(15) 0.010(14) 0.007(14) 0.034(18)
C3 0.035(10) 0.047(11) 0.058(13) -0.005(10) 0.013(10) -0.010(9)
C27 0.045(14) 0.043(12) 0.13(3) -0.017(15) -0.018(17) -0.006(11)
Cl3 0.146(8) 0.126(8) 0.111(7) -0.005(6) 0.017(7) 0.046(7)
C8 0.045(11) 0.049(11) 0.033(10) -0.006(8) -0.004(8) -0.017(9)
C33 0.07(2) 0.08(2) 0.10(3) -0.005(19) -0.02(2) 0.035(18)
C10 0.09(2) 0.056(16) 0.08(2) 0.012(14) -0.032(17) -0.029(15)
C15 0.032(10) 0.054(13) 0.067(15) -0.016(11) -0.009(10) 0.003(9)
C34 0.053(14) 0.042(12) 0.09(2) -0.013(13) -0.005(14) -0.013(11)
C23 0.037(10) 0.036(10) 0.050(12) 0.003(9) 0.000(9) -0.001(8)
C12 0.048(13) 0.051(13) 0.057(15) 0.016(11) -0.004(11) 0.000(11)
C1 0.054(12) 0.043(10) 0.030(9) -0.015(8) -0.005(8) -0.006(9)
C5 0.060(15) 0.048(12) 0.039(11) -0.006(9) 0.012(10) -0.015(11)
C21 0.060(16) 0.052(13) 0.054(14) 0.002(11) -0.029(12) -0.007(11)
C17 0.039(10) 0.033(9) 0.034(9) -0.004(7) -0.004(7) -0.004(7)
C28 0.048(11) 0.033(9) 0.041(10) -0.018(8) 0.017(9) -0.008(8)
C22 0.030(10) 0.057(13) 0.054(13) 0.012(11) -0.005(9) -0.017(9)
C18 0.041(10) 0.048(11) 0.026(8) -0.005(8) -0.003(7) -0.001(9)
C4 0.054(13) 0.059(14) 0.036(10) -0.017(10) 0.009(9) -0.007(11)
C7 0.037(11) 0.053(13) 0.054(14) 0.006(11) 0.003(9) -0.010(10)
C19 0.047(13) 0.060(15) 0.046(12) 0.009(11) -0.002(10) -0.007(11)
Au2A 0.0329(4) 0.0399(4) 0.0293(4) -0.0076(3) -0.0031(3) -0.0058(3)
Au1 0.0313(4) 0.0381(4) 0.0335(4) -0.0061(3) -0.0004(3) -0.0022(3)
As2A 0.0359(10) 0.0428(12) 0.0296(11) -0.0127(9) -0.0069(9) -0.0001(9)
Cl2A 0.031(2) 0.037(2) 0.047(3) -0.009(2) -0.004(2) -0.0002(19)
Au2B 0.0329(4) 0.0399(4) 0.0293(4) -0.0076(3) -0.0031(3) -0.0058(3)
As2B 0.0359(10) 0.0428(12) 0.0296(11) -0.0127(9) -0.0069(9) -0.0001(9)
Au1A 0.0313(4) 0.0381(4) 0.0335(4) -0.0061(3) -0.0004(3) -0.0022(3)
Au1B 0.0313(4) 0.0381(4) 0.0335(4) -0.0061(3) -0.0004(3) -0.0022(3)
As1B 0.0378(11) 0.0438(12) 0.0276(10) -0.0152(8) 0.0037(8) -0.0091(9)
As1A 0.0378(11) 0.0438(12) 0.0276(10) -0.0152(8) 0.0037(8) -0.0091(9)
Cl1B 0.036(2) 0.040(2) 0.046(3) -0.0118(19) -0.001(2) 0.000(2)

loop_
_atom_type_symbol
_atom_type_description
_atom_type_scat_dispersion_real
_atom_type_scat_dispersion_imag
_atom_type_scat_source
C C 0.0033 0.0016 'International Tables Vol C Tables 4.2.6.8 and 6.1.1.4'
H H 0.0000 0.0000 'International Tables Vol C Tables 4.2.6.8 and 6.1.1.4'
As As 0.0499 2.0058 'International Tables Vol C Tables 4.2.6.8 and 6.1.1.4'
Au Au -2.0133 8.8022 'International Tables Vol C Tables 4.2.6.8 and 6.1.1.4'
Cl Cl 0.1484 0.1585 'International Tables Vol C Tables 4.2.6.8 and 6.1.1.4'
N N 0.0061 0.0033 'International Tables Vol C Tables 4.2.6.8 and 6.1.1.4'

loop_
_geom_angle_atom_site_label_1
_geom_angle_atom_site_label_2
_geom_angle_atom_site_label_3
_geom_angle
Cl2 Au2 As2 177.45(15)
C8 C9 H9A 109.5
C8 C9 H9B 109.5
H9A C9 H9B 109.5
C8 C9 H9C 109.5
H9A C9 H9C 109.5
H9B C9 H9C 109.5
C7 N1 C8 119(2)
C7 N1 As1 112.4(16)
C8 N1 As1 128.5(17)
N2 C13 C16 104.7(17)
N2 C13 C14 113(2)
C16 C13 C14 109(2)
N2 C13 C15 106.8(18)
C16 C13 C15 112(2)
C14 C13 C15 111(2)
C13 C16 H16A 109.5
C13 C16 H16B 109.5
H16A C16 H16B 109.5
C13 C16 H16C 109.5
H16A C16 H16C 109.5
H16B C16 H16C 109.5
C17 As2 N4 78.3(7)
C17 As2 N3 75.2(7)
N4 As2 N3 153.5(6)
C17 As2 Au2 104.1(6)
N4 As2 Au2 94.3(4)
N3 As2 Au2 92.4(5)
C25 C24 C26 110(2)
C25 C24 N3 105.6(19)
C26 C24 N3 111.6(18)
C25 C24 C27 113(2)
C26 C24 C27 110(2)
N3 C24 C27 107.1(17)
C1 As1 N1 77.7(9)
C1 As1 N2 77.4(9)
N1 As1 N2 155.1(7)
C1 As1 Au1 107.1(7)
N1 As1 Au1 94.7(5)
N2 As1 Au1 93.6(4)
C19 C20 C21 119(2)
C19 C20 H20 120.5
C21 C20 H20 120.5
C8 C11 H11A 109.5
C8 C11 H11B 109.5
H11A C11 H11B 109.5
C8 C11 H11C 109.5
H11A C11 H11C 109.5
H11B C11 H11C 109.5
C24 C25 H25A 109.5
C24 C25 H25B 109.5
H25A C25 H25B 109.5
C24 C25 H25C 109.5
H25A C25 H25C 109.5
H25B C25 H25C 109.5
C29 C32 H32A 109.5
C29 C32 H32B 109.5
H32A C32 H32B 109.5
C29 C32 H32C 109.5
H32A C32 H32C 109.5
H32B C32 H32C 109.5
C28 N4 C29 123.3(17)
C28 N4 As2 111.8(13)
C29 N4 As2 123.6(12)
C29 C31 H31A 109.5
C29 C31 H31B 109.5
H31A C31 H31B 109.5
C29 C31 H31C 109.5
H31A C31 H31C 109.5
H31B C31 H31C 109.5
C12 N2 C13 120.4(19)
C12 N2 As1 111.8(17)
C13 N2 As1 127.6(12)
C30 C29 N4 109(2)
C30 C29 C31 111(2)
N4 C29 C31 107.1(18)
C30 C29 C32 113(2)
N4 C29 C32 108.9(18)
C31 C29 C32 108(2)
C29 C30 H30A 109.5
C29 C30 H30B 109.5
H30A C30 H30B 109.5
C29 C30 H30C 109.5
H30A C30 H30C 109.5
H30B C30 H30C 109.5
C23 N3 C24 120.7(19)
C23 N3 As2 111.5(15)
C24 N3 As2 127.0(14)
C1 C6 C5 119(2)
C1 C6 C12 116(2)
C5 C6 C12 125(2)
C3 C2 C1 122(2)
C3 C2 C7 123(2)
C1 C2 C7 114(2)
C13 C14 H14A 109.5
C13 C14 H14B 109.5
H14A C14 H14B 109.5
C13 C14 H14C 109.5
H14A C14 H14C 109.5
H14B C14 H14C 109.5
C2 C3 C4 119(2)
C2 C3 H3 120.4
C4 C3 H3 120.4
C24 C27 H27A 109.5
C24 C27 H27B 109.5
H27A C27 H27B 109.5
C24 C27 H27C 109.5
H27A C27 H27C 109.5
H27B C27 H27C 109.5
N1 C8 C11 112(2)
N1 C8 C10 108.4(19)
C11 C8 C10 109(3)
N1 C8 C9 107(2)
C11 C8 C9 114(3)
C10 C8 C9 107(3)
Cl3 C33 Cl4 112(2)
Cl3 C33 H33A 109.2
Cl4 C33 H33A 109.2
Cl3 C33 H33B 109.2
Cl4 C33 H33B 109.2
H33A C33 H33B 107.9
C8 C10 H10A 109.5
C8 C10 H10B 109.5
H10A C10 H10B 109.5
C8 C10 H10C 109.5
H10A C10 H10C 109.5
H10B C10 H10C 109.5
C13 C15 H15A 109.5
C13 C15 H15B 109.5
H15A C15 H15B 109.5
C13 C15 H15C 109.5
H15A C15 H15C 109.5
H15B C15 H15C 109.5
Cl5 C34 Cl6 112.9(16)
Cl5 C34 H34A 109.0
Cl6 C34 H34A 109.0
Cl5 C34 H34B 109.0
Cl6 C34 H34B 109.0
H34A C34 H34B 107.8
C24 C26 H26A 109.5
C24 C26 H26B 109.5
H26A C26 H26B 109.5
C24 C26 H26C 109.5
H26A C26 H26C 109.5
H26B C26 H26C 109.5
N3 C23 C18 117(2)
N3 C23 H23 121.6
C18 C23 H23 121.6
N2 C12 C6 115(2)
N2 C12 H12 122.3
C6 C12 H12 122.3
C2 C1 C6 120(2)
C2 C1 As1 120.2(16)
C6 C1 As1 119.9(18)
C4 C5 C6 120(2)
C4 C5 H5 120.1
C6 C5 H5 120.1
C22 C21 C20 123(2)
C22 C21 H21 118.6
C20 C21 H21 118.6
C18 C17 C22 124(2)
C18 C17 As2 118.5(15)
C22 C17 As2 116.3(16)
N4 C28 C22 119(2)
N4 C28 H28 120.5
C22 C28 H28 120.5
C21 C22 C17 117(2)
C21 C22 C28 129(2)
C17 C22 C28 114(2)
C17 C18 C23 117.7(19)
C17 C18 C19 115(2)
C23 C18 C19 127(2)
C5 C4 C3 120(2)
C5 C4 H4 120.2
C3 C4 H4 120.2
N1 C7 C2 115(2)
N1 C7 H7 122.5
C2 C7 H7 122.5
C20 C19 C18 122(2)
C20 C19 H19 119.1
C18 C19 H19 119.1
Cl2A Au2A As2A 171.251(1)
Cl1 Au1 As1 176.35(7)
Cl1B Au1B As1B 172.720(2)

loop_
_geom_bond_atom_site_label_1
_geom_bond_atom_site_label_2
_geom_bond_distance
Au2 Cl2 2.345(6)
Au2 As2 2.3655(12)
Cl5 C34 1.70(3)
C9 C8 1.54(4)
C9 H9A 0.9600
C9 H9B 0.9600
C9 H9C 0.9600
N1 C7 1.30(3)
N1 C8 1.49(3)
N1 As1 2.19(2)
C13 N2 1.50(3)
C13 C16 1.51(3)
C13 C14 1.52(3)
C13 C15 1.53(3)
C16 H16A 0.9600
C16 H16B 0.9600
C16 H16C 0.9600
As2 C17 1.96(2)
As2 N4 2.197(16)
As2 N3 2.329(18)
C24 C25 1.49(4)
C24 C26 1.51(3)
C24 N3 1.52(3)
C24 C27 1.54(4)
As1 C1 1.89(2)
As1 N2 2.293(18)
As1 Au1 2.372(2)
C20 C19 1.38(4)
C20 C21 1.39(4)
C20 H20 0.9300
Cl1 Au1 2.3249(9)
C11 C8 1.53(4)
C11 H11A 0.9600
C11 H11B 0.9600
C11 H11C 0.9600
Cl4 C33 1.77(4)
C25 H25A 0.9600
C25 H25B 0.9600
C25 H25C 0.9600
Cl6 C34 1.76(3)
C32 C29 1.56(3)
C32 H32A 0.9600
C32 H32B 0.9600
C32 H32C 0.9600
N4 C28 1.25(3)
N4 C29 1.49(3)
C31 C29 1.53(3)
C31 H31A 0.9600
C31 H31B 0.9600
C31 H31C 0.9600
N2 C12 1.25(3)
C29 C30 1.48(4)
C30 H30A 0.9600
C30 H30B 0.9600
C30 H30C 0.9600
N3 C23 1.25(3)
C6 C1 1.39(3)
C6 C5 1.44(3)
C6 C12 1.50(4)
C2 C3 1.37(3)
C2 C1 1.37(3)
C2 C7 1.46(3)
C14 H14A 0.9600
C14 H14B 0.9600
C14 H14C 0.9600
C3 C4 1.42(4)
C3 H3 0.9300
C27 H27A 0.9600
C27 H27B 0.9600
C27 H27C 0.9600
Cl3 C33 1.69(4)
C8 C10 1.53(3)
C33 H33A 0.9700
C33 H33B 0.9700
C10 H10A 0.9600
C10 H10B 0.9600
C10 H10C 0.9600
C15 H15A 0.9600
C15 H15B 0.9600
C15 H15C 0.9600
C34 H34A 0.9700
C34 H34B 0.9700
C26 H26A 0.9600
C26 H26B 0.9600
C26 H26C 0.9600
C23 C18 1.42(3)
C23 H23 0.9300
C12 H12 0.9300
C5 C4 1.38(4)
C5 H5 0.9300
C21 C22 1.38(3)
C21 H21 0.9300
C17 C18 1.39(3)
C17 C22 1.41(3)
C28 C22 1.44(3)
C28 H28 0.9300
C18 C19 1.44(3)
C4 H4 0.9300
C7 H7 0.9300
C19 H19 0.9300
Au2A Cl2A 2.22540(18)
Au2A As2A 2.38957(18)
Au2B As2B 2.35939(19)
Au1A As1A 2.59766(19)
Au1B Cl1B 2.09816(16)
Au1B As1B 2.18124(16)
